data_7703163
loop_
_publ_author_name
'Radhakrishna, Latchupatula'
'Kunchur, Harish S.'
'Namdeo, Pavan K.'
'Butcher, Ray J.'
'Balakrishna, Maravanji S.'

_publ_section_title
;
 New 1,2,3-triazole based bis- and trisphosphine ligands: synthesis,
 transition metal chemistry and catalytic studies.
;
_journal_issue 11
_journal_name_full 'Dalton transactions (Cambridge, England : 2003)'
_journal_page_first 3434
_journal_page_last 3449
_journal_paper_doi 10.1039/c9dt04302k
_journal_volume 49
_journal_year 2020
_chemical_formula_moiety 'C38 H29 N3 P2'
_chemical_formula_sum 'C38 H29 N3 P2'
_chemical_formula_weight 589.58
_space_group_crystal_system triclinic
_space_group_IT_number 2
_space_group_name_Hall '-P 1'
_space_group_name_H-M_alt 'P -1'
_atom_sites_solution_hydrogens geom
_atom_sites_solution_primary dual
_audit_creation_date 2019-12-16
_audit_creation_method
;
Olex2 1.2
(compiled 2018.05.29 svn.r3508 for OlexSys, GUI svn.r5506)
;
_audit_update_record
;
2019-12-25 deposited with the CCDC.	2020-01-02 downloaded from the CCDC.
;
_cell_angle_alpha 111.601(3)
_cell_angle_beta 93.453(3)
_cell_angle_gamma 110.334(3)
_cell_formula_units_Z 4
_cell_length_a 11.9846(4)
_cell_length_b 17.0460(6)
_cell_length_c 17.7261(5)
_cell_measurement_reflns_used 11863
_cell_measurement_temperature 150
_cell_measurement_theta_max 30.5790
_cell_measurement_theta_min 1.8450
_cell_volume 3082.7(2)
_computing_cell_refinement
;
CrystalClear-SM Expert 2.0 r7 (Rigaku, 2011)
;
_computing_data_collection
;
CrystalClear-SM Expert 2.0 r7 (Rigaku, 2011)
;
_computing_data_reduction
;
CrystalClear-SM Expert 2.0 r7 (Rigaku, 2011)
;
_computing_molecular_graphics 'Olex2 (Dolomanov et al., 2009)'
_computing_publication_material 'Olex2 (Dolomanov et al., 2009)'
_computing_structure_refinement 'ShelXL (Sheldrick, 2015)'
_computing_structure_solution 'ShelXT (Sheldrick, 2015)'
_diffrn_ambient_temperature 150.0
_diffrn_detector CCD
_diffrn_detector_area_resol_mean 28.5714
_diffrn_detector_type 'Rigaku Saturn724+'
_diffrn_measured_fraction_theta_full 0.999
_diffrn_measured_fraction_theta_max 0.882
_diffrn_measurement_details
;
List of Runs (angles in degrees, time in seconds):

  # Type    Start    End  Width  t~exp~   \w     \q     \k     \f   Frames
#--------------------------------------------------------------------------
  1  \w   -110.00  19.00   0.50   16.00    --  -20.00 -72.00  36.00  258
  2  \w    -92.50  19.00   0.50   16.00    --  -20.00 -72.00-108.00  223
  3  \w    -37.50  52.50   0.50   16.00    --  -20.00   0.00-180.00  180
  4  \w    -77.50 -11.00   0.50   16.00    --  -20.00 -72.00-180.00  133
  5  \w    -39.00 -35.50   0.50   16.00    --  -20.00 -72.00 -36.00    7
;
_diffrn_measurement_device 'AFC12 (Right): Kappa 3 circle'
_diffrn_measurement_device_type 'Rigaku Saturn724+ (2x2 bin mode)'
_diffrn_measurement_method 'profile data from \w-scans'
_diffrn_measurement_specimen_support 'Mitegen 50um'
_diffrn_radiation_collimation 0.3
_diffrn_radiation_monochromator Confocal
_diffrn_radiation_probe x-ray
_diffrn_radiation_type MoK\a
_diffrn_radiation_wavelength 0.71073
_diffrn_reflns_av_R_equivalents 0.0808
_diffrn_reflns_av_unetI/netI 0.1196
_diffrn_reflns_Laue_measured_fraction_full 0.999
_diffrn_reflns_Laue_measured_fraction_max 0.882
_diffrn_reflns_limit_h_max 16
_diffrn_reflns_limit_h_min -16
_diffrn_reflns_limit_k_max 24
_diffrn_reflns_limit_k_min -22
_diffrn_reflns_limit_l_max 25
_diffrn_reflns_limit_l_min -24
_diffrn_reflns_number 32956
_diffrn_reflns_point_group_measured_fraction_full 0.999
_diffrn_reflns_point_group_measured_fraction_max 0.882
_diffrn_reflns_theta_full 25.242
_diffrn_reflns_theta_max 31.265
_diffrn_reflns_theta_min 1.856
_diffrn_source 'Rotating Anode'
_diffrn_source_current 24.0
_diffrn_source_power 1.2
_diffrn_source_target Mo
_diffrn_source_type 'Rotating Anode'
_diffrn_source_voltage 50.0
_exptl_absorpt_coefficient_mu 0.173
_exptl_absorpt_correction_T_max 1.00000
_exptl_absorpt_correction_T_min 0.61209
_exptl_absorpt_correction_type numerical
_exptl_absorpt_process_details
'CrysAlisPro 1.171.38.43 (Rigaku Oxford Diffraction, 2015) Empirical absorption correction using spherical harmonics, implemented in SCALE3 ABSPACK scaling algorithm.'
_exptl_crystal_colour colourless
_exptl_crystal_colour_primary colourless
_exptl_crystal_density_diffrn 1.270
_exptl_crystal_description block
_exptl_crystal_F_000 1232
_exptl_crystal_size_max 0.205
_exptl_crystal_size_mid 0.184
_exptl_crystal_size_min 0.163
_refine_diff_density_max 1.045
_refine_diff_density_min -0.610
_refine_diff_density_rms 0.094
_refine_ls_extinction_method none
_refine_ls_goodness_of_fit_ref 1.040
_refine_ls_hydrogen_treatment constr
_refine_ls_matrix_type full
_refine_ls_number_parameters 775
_refine_ls_number_reflns 17742
_refine_ls_number_restraints 72
_refine_ls_restrained_S_all 1.039
_refine_ls_R_factor_all 0.1433
_refine_ls_R_factor_gt 0.0773
_refine_ls_shift/su_max 0.000
_refine_ls_shift/su_mean 0.000
_refine_ls_structure_factor_coef Fsqd
_refine_ls_weighting_details 'w=1/[\s^2^(Fo^2^)+(0.0962P)^2^+0.2632P] where P=(Fo^2^+2Fc^2^)/3'
_refine_ls_weighting_scheme calc
_refine_ls_wR_factor_gt 0.1793
_refine_ls_wR_factor_ref 0.2320
_reflns_Friedel_coverage 0.000
_reflns_number_gt 10024
_reflns_number_total 17742
_reflns_threshold_expression 'I > 2\s(I)'
_cod_data_source_file c9dt04302k2.cif
_cod_data_source_block compound-5
_cod_depositor_comments 'Adding full bibliography for 7703162--7703172.cif.'
_cod_original_cell_volume 3082.69(19)
_cod_database_code 7703163
_shelx_shelxl_version_number 2014/7
_shelx_space_group_comment
;
The symmetry employed for this shelxl refinement is uniquely defined
by the following loop, which should always be used as a source of
symmetry information in preference to the above space-group names.
They are only intended as comments.
;
_shelx_estimated_absorpt_t_max 0.972
_shelx_estimated_absorpt_t_min 0.965
_olex2_refinement_description
;
1. Fixed Uiso
 At 1.2 times of:
  All C(H) groups
2. Rigid body (RIGU) restrains
 C64, C63, C62, C61, C60, C32, C31, C30, C29, C28, C27, C59
 with sigma for 1-2 distances of 0.01 and sigma for 1-3 distances of 0.01
3.a Aromatic/amide H refined with riding coordinates:
 C42(H42), C41(H41), C52(H52), C48(H48), C3(H3), C4(H4), C2(H2), C5(H5),
 C14(H14), C43(H43), C18(H18), C50(H50), C38(H38), C19(H19), C40(H40), C56(H56),
  C10(H10), C34(H34), C12(H12), C16(H16), C72(H72), C26(H26), C13(H13),
 C17(H17), C24(H24), C51(H51), C54(H54), C23(H23), C22(H22), C20(H20), C55(H55),
  C58(H58), C25(H25), C49(H49), C11(H11), C57(H57), C76(H76), C35(H35),
 C66(H66), C37(H37), C28(H28), C36(H36), C61(H61), C73(H73), C64(H64), C60(H60),
  C62(H62), C67(H67), C74(H74), C29(H29), C75(H75), C63(H63), C70(H70),
 C32(H32), C68(H68), C69(H69), C30(H30), C31(H31)
;
_olex2_submission_special_instructions 'No special instructions were received'
_oxdiff_exptl_absorpt_empirical_details
;
Empirical correction (ABSPACK) includes:
- Absorption correction using spherical harmonics
- Frame scaling
- Detector area scaling
;

loop_
_space_group_symop_operation_xyz
'x, y, z'
'-x, -y, -z'

loop_
_atom_site_label
_atom_site_type_symbol
_atom_site_fract_x
_atom_site_fract_y
_atom_site_fract_z
_atom_site_U_iso_or_equiv
_atom_site_adp_type
_atom_site_occupancy
_atom_site_site_symmetry_order
_atom_site_calc_flag
_atom_site_refinement_flags_posn
_atom_site_refinement_flags_adp
P1 P 0.15998(6) -0.17727(4) -0.06612(4) 0.02795(17) Uani 1 1 d . .
P3 P 0.61059(7) 0.31873(5) 0.42703(4) 0.03168(18) Uani 1 1 d . .
P2 P -0.08982(7) -0.25131(5) 0.06484(4) 0.03381(19) Uani 1 1 d . .
P4 P 0.38429(7) 0.23461(5) 0.55319(4) 0.03496(19) Uani 1 1 d . .
N1 N 0.06263(18) -0.33480(14) 0.08533(12) 0.0256(4) Uani 1 1 d . .
N3 N 0.10348(18) -0.40355(14) -0.03063(13) 0.0295(5) Uani 1 1 d . .
N6 N 0.59064(18) 0.09378(15) 0.45604(13) 0.0301(5) Uani 1 1 d . .
N4 N 0.55077(18) 0.16148(14) 0.57267(12) 0.0267(5) Uani 1 1 d . .
N2 N 0.12023(18) -0.38944(14) 0.04735(13) 0.0295(5) Uani 1 1 d . .
N5 N 0.61232(19) 0.11004(15) 0.53479(13) 0.0305(5) Uani 1 1 d . .
C1 C 0.0045(2) -0.36434(16) -0.12824(15) 0.0248(5) Uani 1 1 d . .
C9 C 0.0700(2) -0.30326(17) 0.17349(15) 0.0255(5) Uani 1 1 d . .
C45 C 0.5138(2) 0.13359(17) 0.44288(16) 0.0273(5) Uani 1 1 d . .
C47 C 0.5637(2) 0.19533(17) 0.66157(15) 0.0264(5) Uani 1 1 d . .
C39 C 0.4808(2) 0.12778(17) 0.35883(15) 0.0263(5) Uani 1 1 d . .
C42 C 0.4202(2) 0.10780(18) 0.19657(16) 0.0333(6) Uani 1 1 d . .
H42 H 0.3999 0.1014 0.1414 0.040 Uiso 1 1 calc R .
C44 C 0.5235(2) 0.20552(17) 0.34105(15) 0.0266(5) Uani 1 1 d . .
C7 C 0.0350(2) -0.35840(16) -0.04388(15) 0.0252(5) Uani 1 1 d . .
C41 C 0.3791(3) 0.03237(19) 0.21447(17) 0.0376(7) Uani 1 1 d . .
H41 H 0.3298 -0.0265 0.1718 0.045 Uiso 1 1 calc R .
C6 C 0.0576(2) -0.28947(16) -0.14869(14) 0.0247(5) Uani 1 1 d . .
C52 C 0.5128(2) 0.13590(18) 0.69730(16) 0.0325(6) Uani 1 1 d . .
H52 H 0.4658 0.0725 0.6635 0.039 Uiso 1 1 calc R .
C33 C -0.1674(2) -0.26379(19) -0.03306(17) 0.0335(6) Uani 1 1 d . .
C48 C 0.6306(2) 0.28820(18) 0.71038(17) 0.0334(6) Uani 1 1 d . .
H48 H 0.6650 0.3292 0.6854 0.040 Uiso 1 1 calc R .
C3 C -0.0991(2) -0.46205(19) -0.27176(17) 0.0370(7) Uani 1 1 d . .
H3 H -0.1521 -0.5207 -0.3131 0.044 Uiso 1 1 calc R .
C4 C -0.0481(2) -0.38918(18) -0.29299(16) 0.0337(6) Uani 1 1 d . .
H4 H -0.0657 -0.3974 -0.3490 0.040 Uiso 1 1 calc R .
C2 C -0.0729(2) -0.44953(18) -0.19018(16) 0.0343(6) Uani 1 1 d . .
H2 H -0.1083 -0.5000 -0.1760 0.041 Uiso 1 1 calc R .
C5 C 0.0292(2) -0.30338(17) -0.23180(15) 0.0302(6) Uani 1 1 d . .
H5 H 0.0634 -0.2533 -0.2467 0.036 Uiso 1 1 calc R .
C71 C 0.2966(3) 0.2168(2) 0.45504(18) 0.0392(7) Uani 1 1 d . .
C14 C 0.1402(2) -0.21121(18) 0.22426(16) 0.0314(6) Uani 1 1 d . .
H14 H 0.1797 -0.1696 0.2010 0.038 Uiso 1 1 calc R .
C43 C 0.4915(2) 0.19377(18) 0.25932(15) 0.0301(6) Uani 1 1 d . .
H43 H 0.5192 0.2457 0.2464 0.036 Uiso 1 1 calc R .
C18 C 0.5272(3) -0.2064(2) -0.02867(19) 0.0450(8) Uani 1 1 d . .
H18 H 0.6029 -0.2112 -0.0191 0.054 Uiso 1 1 calc R .
C46 C 0.4859(2) 0.17670(17) 0.51759(15) 0.0270(5) Uani 1 1 d . .
C50 C 0.5977(2) 0.26095(19) 0.83193(17) 0.0351(6) Uani 1 1 d . .
H50 H 0.6102 0.2834 0.8907 0.042 Uiso 1 1 calc R .
C38 C -0.1426(3) -0.1849(2) -0.04702(18) 0.0401(7) Uani 1 1 d . .
H38 H -0.0844 -0.1276 -0.0068 0.048 Uiso 1 1 calc R .
C19 C 0.5151(3) -0.1257(2) 0.01398(18) 0.0472(8) Uani 1 1 d . .
H19 H 0.5834 -0.0742 0.0528 0.057 Uiso 1 1 calc R .
C40 C 0.4097(2) 0.04218(18) 0.29504(16) 0.0331(6) Uani 1 1 d . .
H40 H 0.3817 -0.0105 0.3070 0.040 Uiso 1 1 calc R .
C56 C 0.9986(3) 0.3329(2) 0.4906(2) 0.0497(8) Uani 1 1 d . .
H56 H 1.0791 0.3379 0.5056 0.060 Uiso 1 1 calc R .
C10 C 0.0116(2) -0.36403(19) 0.20561(17) 0.0352(6) Uani 1 1 d . .
H10 H -0.0371 -0.4265 0.1701 0.042 Uiso 1 1 calc R .
C34 C -0.2540(3) -0.3464(2) -0.09272(18) 0.0435(7) Uani 1 1 d . .
H34 H -0.2722 -0.4010 -0.0842 0.052 Uiso 1 1 calc R .
C15 C 0.3040(2) -0.19236(17) -0.05569(15) 0.0297(6) Uani 1 1 d . .
C8 C 0.0063(2) -0.31475(16) 0.03023(15) 0.0250(5) Uani 1 1 d . .
C12 C 0.0947(2) -0.24226(19) 0.34229(17) 0.0379(7) Uani 1 1 d . .
H12 H 0.1037 -0.2216 0.4008 0.045 Uiso 1 1 calc R .
C16 C 0.3170(2) -0.27357(18) -0.09850(17) 0.0348(6) Uani 1 1 d . .
H16 H 0.2490 -0.3254 -0.1373 0.042 Uiso 1 1 calc R .
C72 C 0.2233(3) 0.1311(2) 0.39327(19) 0.0488(8) Uani 1 1 d . .
H72 H 0.2207 0.0772 0.3989 0.059 Uiso 1 1 calc R .
C26 C 0.2718(2) -0.10315(18) -0.17643(16) 0.0339(6) Uani 1 1 d . .
H26 H 0.3144 -0.1424 -0.1849 0.041 Uiso 1 1 calc R .
C13 C 0.1514(2) -0.18152(19) 0.30918(17) 0.0340(6) Uani 1 1 d . .
H13 H 0.1986 -0.1188 0.3449 0.041 Uiso 1 1 calc R .
C17 C 0.4284(2) -0.2806(2) -0.08563(19) 0.0412(7) Uani 1 1 d . .
H17 H 0.4362 -0.3367 -0.1162 0.049 Uiso 1 1 calc R .
C24 C 0.2277(3) 0.01036(19) -0.20700(17) 0.0411(7) Uani 1 1 d . .
H24 H 0.2393 0.0485 -0.2361 0.049 Uiso 1 1 calc R .
C53 C 0.7615(2) 0.31824(17) 0.44735(15) 0.0310(6) Uani 1 1 d . .
C51 C 0.5307(2) 0.1692(2) 0.78284(17) 0.0370(6) Uani 1 1 d . .
H51 H 0.4965 0.1283 0.8079 0.044 Uiso 1 1 calc R .
C54 C 0.7944(2) 0.24483(19) 0.40763(17) 0.0354(6) Uani 1 1 d . .
H54 H 0.7355 0.1892 0.3657 0.042 Uiso 1 1 calc R .
C23 C 0.1491(3) 0.0110(2) -0.15438(19) 0.0427(7) Uani 1 1 d . .
H23 H 0.1063 0.0500 -0.1468 0.051 Uiso 1 1 calc R .
C22 C 0.1310(3) -0.04534(18) -0.11157(18) 0.0368(6) Uani 1 1 d . .
H22 H 0.0770 -0.0437 -0.0745 0.044 Uiso 1 1 calc R .
C20 C 0.4050(3) -0.1177(2) 0.00162(17) 0.0407(7) Uani 1 1 d . .
H20 H 0.3984 -0.0612 0.0322 0.049 Uiso 1 1 calc R .
C55 C 0.9119(3) 0.2521(2) 0.42860(19) 0.0440(7) Uani 1 1 d . .
H55 H 0.9333 0.2018 0.4006 0.053 Uiso 1 1 calc R .
C58 C 0.8500(3) 0.3975(2) 0.50870(17) 0.0420(7) Uani 1 1 d . .
H58 H 0.8295 0.4482 0.5371 0.050 Uiso 1 1 calc R .
C25 C 0.2906(3) -0.04631(18) -0.21768(16) 0.0371(7) Uani 1 1 d . .
H25 H 0.3466 -0.0461 -0.2534 0.045 Uiso 1 1 calc R .
C21 C 0.1920(2) -0.10393(16) -0.12300(15) 0.0291(6) Uani 1 1 d . .
C49 C 0.6467(2) 0.32030(19) 0.79552(17) 0.0351(6) Uani 1 1 d . .
H49 H 0.6918 0.3839 0.8294 0.042 Uiso 1 1 calc R .
C11 C 0.0248(3) -0.3328(2) 0.29097(17) 0.0419(7) Uani 1 1 d . .
H11 H -0.0147 -0.3744 0.3142 0.050 Uiso 1 1 calc R .
C57 C 0.9667(3) 0.4048(2) 0.52964(18) 0.0492(8) Uani 1 1 d . .
H57 H 1.0256 0.4604 0.5716 0.059 Uiso 1 1 calc R .
C76 C 0.2983(3) 0.2940(3) 0.4458(2) 0.0540(9) Uani 1 1 d . .
H76 H 0.3481 0.3533 0.4875 0.065 Uiso 1 1 calc R .
C35 C -0.3143(3) -0.3507(3) -0.1645(2) 0.0513(8) Uani 1 1 d . .
H35 H -0.3734 -0.4075 -0.2047 0.062 Uiso 1 1 calc R .
C66 C 0.2581(3) 0.0533(2) 0.54393(19) 0.0431(7) Uani 1 1 d . .
H66 H 0.3118 0.0351 0.5110 0.052 Uiso 1 1 calc R .
C37 C -0.2014(3) -0.1886(3) -0.1185(2) 0.0522(9) Uani 1 1 d . .
H37 H -0.1828 -0.1344 -0.1277 0.063 Uiso 1 1 calc R .
C28 C -0.2352(3) -0.4322(2) 0.04994(19) 0.0443(7) Uani 1 1 d . U
H28 H -0.1845 -0.4538 0.0159 0.053 Uiso 1 1 calc R .
C36 C -0.2871(3) -0.2716(3) -0.1766(2) 0.0549(9) Uani 1 1 d . .
H36 H -0.3279 -0.2739 -0.2255 0.066 Uiso 1 1 calc R .
C61 C 0.5955(5) 0.5099(2) 0.3431(3) 0.0842(15) Uani 1 1 d . U
H61 H 0.5483 0.5455 0.3478 0.101 Uiso 1 1 calc R .
C59 C 0.6414(3) 0.39557(18) 0.37377(17) 0.0415(7) Uani 1 1 d . U
C73 C 0.1537(3) 0.1230(3) 0.3232(2) 0.0629(11) Uani 1 1 d . .
H73 H 0.1048 0.0640 0.2807 0.075 Uiso 1 1 calc R .
C64 C 0.7332(3) 0.4062(2) 0.32816(18) 0.0488(8) Uani 1 1 d . U
H64 H 0.7810 0.3709 0.3227 0.059 Uiso 1 1 calc R .
C60 C 0.5723(3) 0.4473(2) 0.3809(2) 0.0604(10) Uani 1 1 d . U
H60 H 0.5094 0.4408 0.4111 0.072 Uiso 1 1 calc R .
C62 C 0.6873(5) 0.5186(3) 0.2995(3) 0.0922(18) Uani 1 1 d . U
H62 H 0.7038 0.5612 0.2749 0.111 Uiso 1 1 calc R .
C65 C 0.2720(2) 0.1448(2) 0.57481(17) 0.0396(7) Uani 1 1 d . .
C67 C 0.1688(3) -0.0113(3) 0.5598(2) 0.0637(11) Uani 1 1 d . .
H67 H 0.1610 -0.0733 0.5383 0.076 Uiso 1 1 calc R .
C74 C 0.1556(3) 0.2002(4) 0.3154(2) 0.0734(13) Uani 1 1 d . .
H74 H 0.1069 0.1947 0.2680 0.088 Uiso 1 1 calc R .
C29 C -0.3319(3) -0.4946(3) 0.0642(3) 0.0658(11) Uani 1 1 d . U
H29 H -0.3472 -0.5582 0.0406 0.079 Uiso 1 1 calc R .
C27 C -0.2100(3) -0.3378(2) 0.08450(18) 0.0413(7) Uani 1 1 d . U
C75 C 0.2278(4) 0.2857(4) 0.3759(3) 0.0768(13) Uani 1 1 d . .
H75 H 0.2295 0.3393 0.3700 0.092 Uiso 1 1 calc R .
C63 C 0.7551(4) 0.4669(2) 0.2913(2) 0.0705(13) Uani 1 1 d . U
H63 H 0.8170 0.4729 0.2602 0.085 Uiso 1 1 calc R .
C70 C 0.1934(4) 0.1697(3) 0.6237(3) 0.0780(13) Uani 1 1 d . .
H70 H 0.2014 0.2318 0.6465 0.094 Uiso 1 1 calc R .
C32 C -0.2838(4) -0.3070(3) 0.1364(3) 0.0763(13) Uani 1 1 d . U
H32 H -0.2675 -0.2433 0.1623 0.092 Uiso 1 1 calc R .
C68 C 0.0915(4) 0.0146(4) 0.6067(3) 0.0930(17) Uani 1 1 d . .
H68 H 0.0287 -0.0303 0.6169 0.112 Uiso 1 1 calc R .
C69 C 0.1017(4) 0.1028(5) 0.6393(3) 0.0994(19) Uani 1 1 d . .
H69 H 0.0474 0.1195 0.6726 0.119 Uiso 1 1 calc R .
C30 C -0.4054(4) -0.4636(4) 0.1129(3) 0.0987(18) Uani 1 1 d . U
H30 H -0.4734 -0.5064 0.1214 0.118 Uiso 1 1 calc R .
C31 C -0.3823(4) -0.3720(5) 0.1493(3) 0.105(2) Uani 1 1 d . U
H31 H -0.4334 -0.3519 0.1838 0.126 Uiso 1 1 calc R .

loop_
_atom_site_aniso_label
_atom_site_aniso_U_11
_atom_site_aniso_U_22
_atom_site_aniso_U_33
_atom_site_aniso_U_23
_atom_site_aniso_U_13
_atom_site_aniso_U_12
P1 0.0364(4) 0.0251(4) 0.0209(3) 0.0080(3) 0.0063(3) 0.0123(3)
P3 0.0421(4) 0.0297(4) 0.0233(3) 0.0097(3) 0.0048(3) 0.0160(3)
P2 0.0489(4) 0.0400(4) 0.0247(3) 0.0143(3) 0.0076(3) 0.0306(4)
P4 0.0440(4) 0.0430(4) 0.0298(4) 0.0168(3) 0.0070(3) 0.0290(4)
N1 0.0282(10) 0.0287(11) 0.0219(10) 0.0111(8) 0.0036(8) 0.0133(9)
N3 0.0283(11) 0.0347(12) 0.0283(11) 0.0135(9) 0.0059(9) 0.0154(9)
N6 0.0283(11) 0.0379(13) 0.0275(11) 0.0159(9) 0.0052(9) 0.0147(10)
N4 0.0273(10) 0.0346(12) 0.0244(11) 0.0162(9) 0.0062(8) 0.0150(9)
N2 0.0283(11) 0.0347(12) 0.0279(11) 0.0124(9) 0.0041(9) 0.0163(9)
N5 0.0294(11) 0.0392(13) 0.0285(11) 0.0152(9) 0.0058(9) 0.0187(10)
C1 0.0260(12) 0.0286(13) 0.0226(12) 0.0116(10) 0.0069(9) 0.0127(10)
C9 0.0271(12) 0.0316(14) 0.0234(12) 0.0148(10) 0.0040(10) 0.0145(11)
C45 0.0273(12) 0.0300(14) 0.0288(13) 0.0172(10) 0.0057(10) 0.0110(11)
C47 0.0252(12) 0.0330(14) 0.0236(12) 0.0125(10) 0.0023(10) 0.0143(11)
C39 0.0269(12) 0.0333(14) 0.0243(12) 0.0158(10) 0.0066(10) 0.0140(11)
C42 0.0379(14) 0.0383(15) 0.0225(12) 0.0133(11) 0.0042(11) 0.0137(12)
C44 0.0299(12) 0.0302(14) 0.0245(12) 0.0128(10) 0.0077(10) 0.0157(11)
C7 0.0241(12) 0.0248(13) 0.0281(12) 0.0134(10) 0.0046(10) 0.0089(10)
C41 0.0408(15) 0.0327(15) 0.0300(14) 0.0109(11) 0.0003(12) 0.0077(12)
C6 0.0267(12) 0.0284(13) 0.0218(11) 0.0099(10) 0.0073(9) 0.0145(10)
C52 0.0361(14) 0.0302(14) 0.0275(13) 0.0121(11) 0.0013(11) 0.0100(11)
C33 0.0388(15) 0.0445(16) 0.0319(14) 0.0218(12) 0.0114(12) 0.0260(13)
C48 0.0288(13) 0.0346(15) 0.0384(15) 0.0182(12) 0.0059(11) 0.0115(11)
C3 0.0370(15) 0.0337(15) 0.0284(14) 0.0075(11) 0.0006(12) 0.0076(12)
C4 0.0387(14) 0.0372(15) 0.0218(12) 0.0103(11) 0.0025(11) 0.0143(12)
C2 0.0350(14) 0.0313(15) 0.0320(14) 0.0136(11) 0.0055(11) 0.0077(12)
C5 0.0372(14) 0.0296(14) 0.0251(13) 0.0138(10) 0.0051(11) 0.0123(11)
C71 0.0416(16) 0.061(2) 0.0365(16) 0.0307(14) 0.0145(13) 0.0328(15)
C14 0.0301(13) 0.0329(15) 0.0319(14) 0.0154(11) 0.0046(11) 0.0116(11)
C43 0.0343(13) 0.0349(14) 0.0253(13) 0.0184(11) 0.0062(11) 0.0123(11)
C18 0.0294(14) 0.069(2) 0.0453(18) 0.0372(16) 0.0060(13) 0.0150(15)
C46 0.0284(12) 0.0326(14) 0.0266(12) 0.0158(10) 0.0069(10) 0.0155(11)
C50 0.0336(14) 0.0419(17) 0.0266(13) 0.0103(12) 0.0040(11) 0.0161(12)
C38 0.0449(16) 0.0577(19) 0.0415(17) 0.0312(14) 0.0184(13) 0.0344(15)
C19 0.0333(15) 0.062(2) 0.0313(15) 0.0202(14) -0.0073(12) 0.0029(15)
C40 0.0338(14) 0.0331(15) 0.0336(14) 0.0177(11) 0.0066(11) 0.0110(12)
C56 0.0334(15) 0.078(2) 0.0451(19) 0.0387(17) 0.0087(14) 0.0163(16)
C10 0.0386(15) 0.0342(15) 0.0294(14) 0.0166(11) 0.0007(11) 0.0083(12)
C34 0.0499(18) 0.058(2) 0.0351(16) 0.0278(14) 0.0099(14) 0.0266(16)
C15 0.0332(13) 0.0322(14) 0.0216(12) 0.0137(10) 0.0017(10) 0.0085(11)
C8 0.0300(12) 0.0250(13) 0.0240(12) 0.0124(9) 0.0051(10) 0.0134(10)
C12 0.0395(15) 0.0465(18) 0.0265(14) 0.0152(12) 0.0048(12) 0.0162(13)
C16 0.0294(13) 0.0328(15) 0.0341(15) 0.0108(11) 0.0007(11) 0.0074(11)
C72 0.0383(16) 0.076(2) 0.0409(17) 0.0380(16) 0.0041(14) 0.0183(16)
C26 0.0418(15) 0.0274(14) 0.0290(14) 0.0104(11) 0.0076(12) 0.0111(12)
C13 0.0331(14) 0.0327(15) 0.0297(14) 0.0083(11) 0.0010(11) 0.0116(12)
C17 0.0342(15) 0.0409(17) 0.0532(19) 0.0243(14) 0.0104(13) 0.0151(13)
C24 0.0468(17) 0.0362(16) 0.0313(15) 0.0155(12) -0.0029(13) 0.0067(13)
C53 0.0359(14) 0.0342(15) 0.0196(12) 0.0116(10) 0.0032(10) 0.0103(12)
C51 0.0374(15) 0.0451(17) 0.0282(14) 0.0190(12) 0.0061(12) 0.0124(13)
C54 0.0324(14) 0.0362(16) 0.0354(15) 0.0152(12) 0.0093(12) 0.0105(12)
C23 0.0473(17) 0.0341(16) 0.0478(18) 0.0167(13) 0.0050(14) 0.0185(14)
C22 0.0392(15) 0.0339(15) 0.0385(16) 0.0155(12) 0.0087(12) 0.0151(12)
C20 0.0447(16) 0.0373(16) 0.0255(14) 0.0083(11) -0.0014(12) 0.0067(13)
C55 0.0405(16) 0.056(2) 0.0466(18) 0.0310(15) 0.0149(14) 0.0214(15)
C58 0.0483(17) 0.0402(17) 0.0294(14) 0.0102(12) -0.0003(13) 0.0145(14)
C25 0.0457(16) 0.0327(15) 0.0253(13) 0.0103(11) 0.0077(12) 0.0088(13)
C21 0.0354(14) 0.0226(13) 0.0243(12) 0.0079(10) 0.0034(10) 0.0083(11)
C49 0.0312(14) 0.0337(15) 0.0340(15) 0.0085(11) 0.0042(11) 0.0124(12)
C11 0.0443(16) 0.0465(18) 0.0317(15) 0.0248(13) 0.0060(13) 0.0057(14)
C57 0.0419(17) 0.057(2) 0.0308(15) 0.0172(14) -0.0078(13) 0.0034(15)
C76 0.075(2) 0.081(2) 0.0477(19) 0.0420(18) 0.0290(17) 0.059(2)
C35 0.0484(18) 0.077(2) 0.0356(17) 0.0282(16) 0.0056(14) 0.0277(17)
C66 0.0339(15) 0.057(2) 0.0387(16) 0.0268(14) 0.0047(13) 0.0115(14)
C37 0.061(2) 0.079(2) 0.060(2) 0.054(2) 0.0314(18) 0.048(2)
C28 0.0389(16) 0.063(2) 0.0427(17) 0.0361(15) 0.0109(13) 0.0187(15)
C36 0.054(2) 0.102(3) 0.0452(19) 0.050(2) 0.0188(16) 0.050(2)
C61 0.120(4) 0.034(2) 0.074(3) 0.0127(19) -0.042(3) 0.024(2)
C59 0.0593(19) 0.0243(14) 0.0293(14) 0.0080(11) -0.0105(13) 0.0101(13)
C73 0.0385(17) 0.113(3) 0.044(2) 0.048(2) 0.0065(15) 0.0215(19)
C64 0.060(2) 0.0346(17) 0.0325(16) 0.0166(12) -0.0101(14) -0.0024(15)
C60 0.077(2) 0.0384(19) 0.056(2) 0.0135(15) -0.0120(18) 0.0240(18)
C62 0.128(4) 0.040(2) 0.063(3) 0.028(2) -0.044(3) -0.014(3)
C65 0.0362(15) 0.072(2) 0.0298(14) 0.0296(14) 0.0113(12) 0.0331(15)
C67 0.0435(19) 0.087(3) 0.061(2) 0.051(2) 0.0025(17) 0.0065(19)
C74 0.063(2) 0.155(4) 0.052(2) 0.068(3) 0.0278(19) 0.069(3)
C29 0.0441(19) 0.093(3) 0.075(3) 0.064(2) 0.0099(18) 0.0135(19)
C27 0.0427(16) 0.072(2) 0.0341(15) 0.0332(15) 0.0145(13) 0.0386(16)
C75 0.104(3) 0.131(4) 0.068(3) 0.071(3) 0.042(3) 0.093(3)
C63 0.098(3) 0.043(2) 0.0357(18) 0.0213(15) -0.0193(19) -0.011(2)
C70 0.096(3) 0.144(4) 0.076(3) 0.081(3) 0.055(2) 0.097(3)
C32 0.102(3) 0.132(4) 0.079(3) 0.080(3) 0.062(2) 0.096(3)
C68 0.053(2) 0.174(5) 0.116(4) 0.118(4) 0.037(3) 0.052(3)
C69 0.080(3) 0.207(6) 0.119(4) 0.127(4) 0.082(3) 0.106(4)
C30 0.055(2) 0.181(5) 0.139(5) 0.134(4) 0.044(3) 0.060(3)
C31 0.100(3) 0.212(6) 0.135(4) 0.142(5) 0.095(3) 0.123(4)

loop_
_atom_type_symbol
_atom_type_description
_atom_type_scat_dispersion_real
_atom_type_scat_dispersion_imag
_atom_type_scat_source
C C 0.0033 0.0016 'International Tables Vol C Tables 4.2.6.8 and 6.1.1.4'
H H 0.0000 0.0000 'International Tables Vol C Tables 4.2.6.8 and 6.1.1.4'
N N 0.0061 0.0033 'International Tables Vol C Tables 4.2.6.8 and 6.1.1.4'
P P 0.1023 0.0942 'International Tables Vol C Tables 4.2.6.8 and 6.1.1.4'

loop_
_geom_angle_atom_site_label_1
_geom_angle_atom_site_label_2
_geom_angle_atom_site_label_3
_geom_angle
C15 P1 C6 101.93(11)
C21 P1 C6 101.51(11)
C21 P1 C15 100.95(12)
C53 P3 C44 103.28(11)
C53 P3 C59 100.11(14)
C59 P3 C44 102.21(12)
C33 P2 C8 102.05(11)
C33 P2 C27 100.03(13)
C27 P2 C8 98.67(12)
C46 P4 C71 102.54(12)
C46 P4 C65 98.22(12)
C65 P4 C71 99.25(13)
N2 N1 C9 120.3(2)
N2 N1 C8 111.1(2)
C8 N1 C9 128.6(2)
N2 N3 C7 109.3(2)
N5 N6 C45 109.3(2)
N5 N4 C47 119.51(19)
N5 N4 C46 111.8(2)
C46 N4 C47 128.6(2)
N3 N2 N1 107.3(2)
N6 N5 N4 106.8(2)
C6 C1 C7 122.2(2)
C2 C1 C7 117.9(2)
C2 C1 C6 119.7(2)
C14 C9 N1 118.5(2)
C10 C9 N1 119.9(2)
C10 C9 C14 121.6(2)
N6 C45 C39 119.0(2)
N6 C45 C46 108.8(2)
C46 C45 C39 132.2(2)
C52 C47 N4 120.3(2)
C52 C47 C48 120.7(2)
C48 C47 N4 119.0(2)
C44 C39 C45 121.7(2)
C40 C39 C45 118.8(2)
C40 C39 C44 119.4(2)
C41 C42 H42 120.1
C41 C42 C43 119.9(2)
C43 C42 H42 120.1
C39 C44 P3 118.71(18)
C43 C44 P3 123.0(2)
C43 C44 C39 118.2(2)
N3 C7 C1 119.0(2)
N3 C7 C8 108.6(2)
C8 C7 C1 132.4(2)
C42 C41 H41 120.1
C42 C41 C40 119.8(2)
C40 C41 H41 120.1
C1 C6 P1 119.21(18)
C5 C6 P1 122.7(2)
C5 C6 C1 118.1(2)
C47 C52 H52 120.3
C47 C52 C51 119.4(2)
C51 C52 H52 120.3
C38 C33 P2 117.8(2)
C34 C33 P2 124.0(2)
C34 C33 C38 118.1(3)
C47 C48 H48 120.4
C49 C48 C47 119.2(3)
C49 C48 H48 120.4
C4 C3 H3 120.1
C4 C3 C2 119.8(2)
C2 C3 H3 120.1
C3 C4 H4 120.2
C3 C4 C5 119.7(2)
C5 C4 H4 120.2
C1 C2 H2 119.3
C3 C2 C1 121.3(3)
C3 C2 H2 119.3
C6 C5 H5 119.3
C4 C5 C6 121.4(2)
C4 C5 H5 119.3
C72 C71 P4 124.0(2)
C76 C71 P4 117.3(2)
C76 C71 C72 118.6(3)
C9 C14 H14 120.7
C13 C14 C9 118.6(3)
C13 C14 H14 120.7
C42 C43 C44 121.5(2)
C42 C43 H43 119.3
C44 C43 H43 119.3
C19 C18 H18 120.4
C19 C18 C17 119.3(3)
C17 C18 H18 120.4
N4 C46 P4 119.26(18)
N4 C46 C45 103.3(2)
C45 C46 P4 137.3(2)
C51 C50 H50 120.1
C51 C50 C49 119.7(3)
C49 C50 H50 120.1
C33 C38 H38 119.5
C37 C38 C33 121.0(3)
C37 C38 H38 119.5
C18 C19 H19 119.4
C18 C19 C20 121.2(3)
C20 C19 H19 119.4
C39 C40 H40 119.4
C41 C40 C39 121.2(3)
C41 C40 H40 119.4
C55 C56 H56 120.4
C57 C56 H56 120.4
C57 C56 C55 119.2(3)
C9 C10 H10 120.6
C9 C10 C11 118.8(3)
C11 C10 H10 120.6
C33 C34 H34 119.3
C33 C34 C35 121.3(3)
C35 C34 H34 119.3
C16 C15 P1 124.24(19)
C16 C15 C20 118.2(2)
C20 C15 P1 117.5(2)
N1 C8 P2 119.06(18)
N1 C8 C7 103.7(2)
C7 C8 P2 137.01(19)
C13 C12 H12 119.9
C13 C12 C11 120.1(3)
C11 C12 H12 119.9
C15 C16 H16 119.5
C15 C16 C17 121.0(2)
C17 C16 H16 119.5
C71 C72 H72 119.6
C71 C72 C73 120.7(3)
C73 C72 H72 119.6
C25 C26 H26 119.4
C25 C26 C21 121.2(3)
C21 C26 H26 119.4
C14 C13 H13 119.8
C12 C13 C14 120.3(2)
C12 C13 H13 119.8
C18 C17 C16 120.1(3)
C18 C17 H17 120.0
C16 C17 H17 120.0
C23 C24 H24 120.2
C23 C24 C25 119.6(3)
C25 C24 H24 120.2
C54 C53 P3 125.77(19)
C58 C53 P3 116.7(2)
C58 C53 C54 117.5(3)
C52 C51 H51 119.7
C50 C51 C52 120.5(3)
C50 C51 H51 119.7
C53 C54 H54 119.6
C55 C54 C53 120.7(3)
C55 C54 H54 119.6
C24 C23 H23 119.7
C24 C23 C22 120.5(3)
C22 C23 H23 119.7
C23 C22 H22 119.8
C21 C22 C23 120.4(3)
C21 C22 H22 119.8
C19 C20 C15 120.2(3)
C19 C20 H20 119.9
C15 C20 H20 119.9
C56 C55 H55 119.9
C54 C55 C56 120.2(3)
C54 C55 H55 119.9
C53 C58 H58 119.1
C57 C58 C53 121.8(3)
C57 C58 H58 119.1
C26 C25 C24 120.1(3)
C26 C25 H25 119.9
C24 C25 H25 119.9
C26 C21 P1 124.5(2)
C26 C21 C22 118.1(3)
C22 C21 P1 117.3(2)
C48 C49 C50 120.6(3)
C48 C49 H49 119.7
C50 C49 H49 119.7
C10 C11 H11 119.7
C12 C11 C10 120.6(3)
C12 C11 H11 119.7
C56 C57 C58 120.5(3)
C56 C57 H57 119.7
C58 C57 H57 119.7
C71 C76 H76 119.7
C71 C76 C75 120.5(4)
C75 C76 H76 119.7
C34 C35 H35 120.5
C36 C35 C34 119.1(3)
C36 C35 H35 120.5
C65 C66 H66 119.1
C67 C66 H66 119.1
C67 C66 C65 121.8(3)
C38 C37 H37 120.2
C36 C37 C38 119.6(3)
C36 C37 H37 120.2
C29 C28 H28 119.2
C29 C28 C27 121.6(3)
C27 C28 H28 119.2
C35 C36 C37 120.9(3)
C35 C36 H36 119.6
C37 C36 H36 119.6
C60 C61 H61 120.4
C62 C61 H61 120.4
C62 C61 C60 119.3(4)
C64 C59 P3 123.3(2)
C60 C59 P3 118.0(3)
C60 C59 C64 118.7(3)
C72 C73 H73 120.1
C74 C73 C72 119.8(4)
C74 C73 H73 120.1
C59 C64 H64 119.5
C63 C64 C59 121.1(4)
C63 C64 H64 119.5
C61 C60 H60 120.0
C59 C60 C61 120.1(4)
C59 C60 H60 120.0
C61 C62 H62 119.4
C63 C62 C61 121.2(4)
C63 C62 H62 119.4
C66 C65 P4 124.8(2)
C70 C65 P4 117.3(3)
C70 C65 C66 117.9(3)
C66 C67 H67 120.4
C68 C67 C66 119.1(4)
C68 C67 H67 120.4
C73 C74 H74 119.8
C73 C74 C75 120.3(3)
C75 C74 H74 119.8
C28 C29 H29 120.4
C30 C29 C28 119.3(4)
C30 C29 H29 120.4
C28 C27 P2 124.7(2)
C32 C27 P2 116.9(3)
C32 C27 C28 118.3(3)
C76 C75 H75 120.0
C74 C75 C76 120.0(4)
C74 C75 H75 120.0
C64 C63 H63 120.1
C62 C63 C64 119.8(4)
C62 C63 H63 120.1
C65 C70 H70 120.1
C65 C70 C69 119.9(4)
C69 C70 H70 120.1
C27 C32 H32 120.5
C27 C32 C31 118.9(4)
C31 C32 H32 120.5
C67 C68 H68 119.1
C69 C68 C67 121.7(4)
C69 C68 H68 119.1
C70 C69 H69 120.2
C68 C69 C70 119.6(4)
C68 C69 H69 120.2
C29 C30 H30 119.5
C31 C30 C29 121.0(4)
C31 C30 H30 119.5
C32 C31 H31 119.6
C30 C31 C32 120.9(4)
C30 C31 H31 119.6

loop_
_geom_bond_atom_site_label_1
_geom_bond_atom_site_label_2
_geom_bond_distance
P1 C6 1.843(2)
P1 C15 1.839(3)
P1 C21 1.835(3)
P3 C44 1.838(2)
P3 C53 1.827(3)
P3 C59 1.833(3)
P2 C33 1.822(3)
P2 C8 1.826(2)
P2 C27 1.826(3)
P4 C71 1.842(3)
P4 C46 1.823(2)
P4 C65 1.834(3)
N1 N2 1.356(3)
N1 C9 1.439(3)
N1 C8 1.361(3)
N3 N2 1.303(3)
N3 C7 1.368(3)
N6 N5 1.309(3)
N6 C45 1.374(3)
N4 N5 1.356(3)
N4 C47 1.442(3)
N4 C46 1.364(3)
C1 C7 1.475(3)
C1 C6 1.403(3)
C1 C2 1.394(3)
C9 C14 1.390(3)
C9 C10 1.366(4)
C45 C39 1.476(3)
C45 C46 1.383(3)
C47 C52 1.374(4)
C47 C48 1.387(3)
C39 C44 1.405(3)
C39 C40 1.392(3)
C42 H42 0.9500
C42 C41 1.370(4)
C42 C43 1.389(3)
C44 C43 1.397(3)
C7 C8 1.382(3)
C41 H41 0.9500
C41 C40 1.386(4)
C6 C5 1.403(3)
C52 H52 0.9500
C52 C51 1.382(4)
C33 C38 1.391(4)
C33 C34 1.390(4)
C48 H48 0.9500
C48 C49 1.378(4)
C3 H3 0.9500
C3 C4 1.379(4)
C3 C2 1.381(4)
C4 H4 0.9500
C4 C5 1.394(3)
C2 H2 0.9500
C5 H5 0.9500
C71 C72 1.385(4)
C71 C76 1.378(4)
C14 H14 0.9500
C14 C13 1.381(4)
C43 H43 0.9500
C18 H18 0.9500
C18 C19 1.368(4)
C18 C17 1.377(4)
C50 H50 0.9500
C50 C51 1.375(4)
C50 C49 1.378(4)
C38 H38 0.9500
C38 C37 1.381(4)
C19 H19 0.9500
C19 C20 1.385(4)
C40 H40 0.9500
C56 H56 0.9500
C56 C55 1.392(4)
C56 C57 1.364(4)
C10 H10 0.9500
C10 C11 1.385(4)
C34 H34 0.9500
C34 C35 1.390(4)
C15 C16 1.381(4)
C15 C20 1.396(3)
C12 H12 0.9500
C12 C13 1.373(4)
C12 C11 1.374(4)
C16 H16 0.9500
C16 C17 1.395(4)
C72 H72 0.9500
C72 C73 1.390(4)
C26 H26 0.9500
C26 C25 1.383(4)
C26 C21 1.386(4)
C13 H13 0.9500
C17 H17 0.9500
C24 H24 0.9500
C24 C23 1.365(4)
C24 C25 1.388(4)
C53 C54 1.394(4)
C53 C58 1.384(3)
C51 H51 0.9500
C54 H54 0.9500
C54 C55 1.385(4)
C23 H23 0.9500
C23 C22 1.399(4)
C22 H22 0.9500
C22 C21 1.396(4)
C20 H20 0.9500
C55 H55 0.9500
C58 H58 0.9500
C58 C57 1.376(4)
C25 H25 0.9500
C49 H49 0.9500
C11 H11 0.9500
C57 H57 0.9500
C76 H76 0.9500
C76 C75 1.390(5)
C35 H35 0.9500
C35 C36 1.373(5)
C66 H66 0.9500
C66 C65 1.393(4)
C66 C67 1.372(4)
C37 H37 0.9500
C37 C36 1.381(5)
C28 H28 0.9500
C28 C29 1.384(4)
C28 C27 1.404(4)
C36 H36 0.9500
C61 H61 0.9500
C61 C60 1.416(5)
C61 C62 1.380(7)
C59 C64 1.405(5)
C59 C60 1.384(4)
C73 H73 0.9500
C73 C74 1.364(5)
C64 H64 0.9500
C64 C63 1.379(4)
C60 H60 0.9500
C62 H62 0.9500
C62 C63 1.368(6)
C65 C70 1.387(4)
C67 H67 0.9500
C67 C68 1.361(6)
C74 H74 0.9500
C74 C75 1.372(6)
C29 H29 0.9500
C29 C30 1.371(6)
C27 C32 1.402(4)
C75 H75 0.9500
C63 H63 0.9500
C70 H70 0.9500
C70 C69 1.409(6)
C32 H32 0.9500
C32 C31 1.410(6)
C68 H68 0.9500
C68 C69 1.353(7)
C69 H69 0.9500
C30 H30 0.9500
C30 C31 1.366(7)
C31 H31 0.9500

loop_
_geom_torsion_atom_site_label_1
_geom_torsion_atom_site_label_2
_geom_torsion_atom_site_label_3
_geom_torsion_atom_site_label_4
_geom_torsion
P1 C6 C5 C4 179.7(2)
P1 C15 C16 C17 -178.2(2)
P1 C15 C20 C19 178.1(2)
P3 C44 C43 C42 -176.6(2)
P3 C53 C54 C55 -179.6(2)
P3 C53 C58 C57 179.7(2)
P3 C59 C64 C63 -178.1(2)
P3 C59 C60 C61 177.9(2)
P2 C33 C38 C37 -177.7(2)
P2 C33 C34 C35 176.9(2)
P2 C27 C32 C31 176.2(3)
P4 C71 C72 C73 175.8(2)
P4 C71 C76 C75 -175.6(3)
P4 C65 C70 C69 177.2(3)
N1 C9 C14 C13 -177.5(2)
N1 C9 C10 C11 177.0(2)
N3 C7 C8 P2 -172.9(2)
N3 C7 C8 N1 1.4(3)
N6 C45 C39 C44 -110.2(3)
N6 C45 C39 C40 67.0(3)
N6 C45 C46 P4 -173.3(2)
N6 C45 C46 N4 1.2(3)
N4 C47 C52 C51 177.2(2)
N4 C47 C48 C49 -177.8(2)
N2 N1 C9 C14 108.0(3)
N2 N1 C9 C10 -70.1(3)
N2 N1 C8 P2 174.08(16)
N2 N1 C8 C7 -1.4(3)
N2 N3 C7 C1 179.8(2)
N2 N3 C7 C8 -0.8(3)
N5 N6 C45 C39 177.3(2)
N5 N6 C45 C46 -0.2(3)
N5 N4 C47 C52 -71.1(3)
N5 N4 C47 C48 107.3(3)
N5 N4 C46 P4 173.95(17)
N5 N4 C46 C45 -1.7(3)
C1 C7 C8 P2 6.3(5)
C1 C7 C8 N1 -179.4(2)
C1 C6 C5 C4 -0.9(4)
C9 N1 N2 N3 -176.9(2)
C9 N1 C8 P2 -8.3(3)
C9 N1 C8 C7 176.2(2)
C9 C14 C13 C12 0.4(4)
C9 C10 C11 C12 0.5(4)
C45 N6 N5 N4 -0.8(3)
C45 C39 C44 P3 -5.9(3)
C45 C39 C44 C43 177.8(2)
C45 C39 C40 C41 -178.0(2)
C47 N4 N5 N6 -176.0(2)
C47 N4 C46 P4 -8.6(3)
C47 N4 C46 C45 175.7(2)
C47 C52 C51 C50 0.6(4)
C47 C48 C49 C50 0.5(4)
C39 C45 C46 P4 9.6(5)
C39 C45 C46 N4 -175.9(3)
C39 C44 C43 C42 -0.4(4)
C42 C41 C40 C39 0.6(4)
C44 P3 C53 C54 -3.1(3)
C44 P3 C53 C58 178.1(2)
C44 P3 C59 C64 -78.6(2)
C44 P3 C59 C60 103.0(2)
C44 C39 C40 C41 -0.8(4)
C7 N3 N2 N1 -0.1(3)
C7 C1 C6 P1 -4.7(3)
C7 C1 C6 C5 175.8(2)
C7 C1 C2 C3 -175.6(2)
C41 C42 C43 C44 0.3(4)
C6 P1 C15 C16 -4.2(3)
C6 P1 C15 C20 178.4(2)
C6 P1 C21 C26 -76.8(2)
C6 P1 C21 C22 103.0(2)
C6 C1 C7 N3 -108.4(3)
C6 C1 C7 C8 72.5(4)
C6 C1 C2 C3 -0.2(4)
C52 C47 C48 C49 0.5(4)
C33 P2 C8 N1 -168.3(2)
C33 P2 C8 C7 5.3(3)
C33 P2 C27 C28 82.9(3)
C33 P2 C27 C32 -95.4(3)
C33 C38 C37 C36 0.8(4)
C33 C34 C35 C36 0.3(5)
C48 C47 C52 C51 -1.1(4)
C3 C4 C5 C6 0.6(4)
C4 C3 C2 C1 0.0(4)
C2 C1 C7 N3 66.9(3)
C2 C1 C7 C8 -112.2(3)
C2 C1 C6 P1 -179.93(19)
C2 C1 C6 C5 0.6(4)
C2 C3 C4 C5 -0.2(4)
C71 P4 C46 N4 -168.6(2)
C71 P4 C46 C45 5.2(3)
C71 P4 C65 C66 86.2(3)
C71 P4 C65 C70 -92.0(3)
C71 C72 C73 C74 -1.1(5)
C71 C76 C75 C74 0.0(5)
C14 C9 C10 C11 -1.0(4)
C43 C42 C41 C40 -0.4(4)
C18 C19 C20 C15 -0.6(5)
C46 P4 C71 C72 60.8(3)
C46 P4 C71 C76 -123.7(2)
C46 P4 C65 C66 -18.0(3)
C46 P4 C65 C70 163.8(3)
C46 N4 N5 N6 1.7(3)
C46 N4 C47 C52 111.6(3)
C46 N4 C47 C48 -70.0(3)
C46 C45 C39 C44 66.6(4)
C46 C45 C39 C40 -116.1(3)
C38 C33 C34 C35 0.1(4)
C38 C37 C36 C35 -0.5(5)
C19 C18 C17 C16 -1.0(5)
C40 C39 C44 P3 176.94(19)
C40 C39 C44 C43 0.6(4)
C10 C9 C14 C13 0.6(4)
C34 C33 C38 C37 -0.6(4)
C34 C35 C36 C37 -0.1(5)
C15 P1 C6 C1 80.7(2)
C15 P1 C6 C5 -99.9(2)
C15 P1 C21 C26 28.0(2)
C15 P1 C21 C22 -152.3(2)
C15 C16 C17 C18 1.0(5)
C8 P2 C33 C38 -114.4(2)
C8 P2 C33 C34 68.8(3)
C8 P2 C27 C28 -21.0(3)
C8 P2 C27 C32 160.6(3)
C8 N1 N2 N3 1.0(3)
C8 N1 C9 C14 -69.4(3)
C8 N1 C9 C10 112.5(3)
C16 C15 C20 C19 0.5(4)
C72 C71 C76 C75 0.1(5)
C72 C73 C74 C75 1.2(5)
C13 C12 C11 C10 0.5(5)
C17 C18 C19 C20 0.8(5)
C24 C23 C22 C21 -0.9(4)
C53 P3 C44 C39 77.7(2)
C53 P3 C44 C43 -106.2(2)
C53 P3 C59 C64 27.5(2)
C53 P3 C59 C60 -150.9(2)
C53 C54 C55 C56 0.8(5)
C53 C58 C57 C56 -0.7(5)
C51 C50 C49 C48 -1.0(4)
C54 C53 C58 C57 0.8(4)
C23 C24 C25 C26 1.2(4)
C23 C22 C21 P1 -178.6(2)
C23 C22 C21 C26 1.2(4)
C20 C15 C16 C17 -0.7(4)
C55 C56 C57 C58 0.6(5)
C58 C53 C54 C55 -0.8(4)
C25 C26 C21 P1 179.5(2)
C25 C26 C21 C22 -0.2(4)
C25 C24 C23 C22 -0.3(4)
C21 P1 C6 C1 -175.37(19)
C21 P1 C6 C5 4.0(2)
C21 P1 C15 C16 -108.6(2)
C21 P1 C15 C20 74.0(2)
C21 C26 C25 C24 -1.0(4)
C49 C50 C51 C52 0.4(4)
C11 C12 C13 C14 -1.0(4)
C57 C56 C55 C54 -0.7(5)
C76 C71 C72 C73 0.4(5)
C66 C65 C70 C69 -1.1(5)
C66 C67 C68 C69 -1.2(6)
C28 C29 C30 C31 -2.0(6)
C28 C27 C32 C31 -2.3(5)
C61 C62 C63 C64 -1.2(5)
C59 P3 C44 C39 -178.7(2)
C59 P3 C44 C43 -2.6(3)
C59 P3 C53 C54 -108.4(3)
C59 P3 C53 C58 72.8(2)
C59 C64 C63 C62 0.6(5)
C73 C74 C75 C76 -0.7(6)
C64 C59 C60 C61 -0.5(4)
C60 C61 C62 C63 0.9(6)
C60 C59 C64 C63 0.2(4)
C62 C61 C60 C59 -0.1(5)
C65 P4 C71 C72 -39.9(3)
C65 P4 C71 C76 135.6(2)
C65 P4 C46 N4 -67.1(2)
C65 P4 C46 C45 106.7(3)
C65 C66 C67 C68 0.3(5)
C65 C70 C69 C68 0.3(7)
C67 C66 C65 P4 -177.3(2)
C67 C66 C65 C70 0.9(4)
C67 C68 C69 C70 0.9(7)
C29 C28 C27 P2 -176.6(2)
C29 C28 C27 C32 1.7(5)
C29 C30 C31 C32 1.4(7)
C27 P2 C33 C38 144.4(2)
C27 P2 C33 C34 -32.4(3)
C27 P2 C8 N1 -66.0(2)
C27 P2 C8 C7 107.6(3)
C27 C28 C29 C30 0.4(5)
C27 C32 C31 C30 0.8(7)
